data_2012384
loop_
_publ_author_name
'Anwar Usman'
'Ibrahim Abdul Razak'
'Hoong-Kun Fun'
'Suchada Chantrapromma'
'Yan Zhang'
'Jian-Hua Xu'

_publ_section_title 1-Acetyl-3-[benzoyl(4-methoxyphenyl)methylene]-2,3-dihydro-1<i>H</i>-indol-2-one
_journal_issue 12
_journal_name_full 'Acta Crystallographica Section C'
_journal_page_first 1438
_journal_page_last 1440
_journal_paper_doi 10.1107/S0108270101016304
_journal_volume 57
_journal_year 2001
_chemical_formula_iupac 'C25 H19 N O4'
_chemical_formula_moiety 'C25 H19 N O4'
_chemical_formula_sum 'C25 H19 N O4'
_chemical_formula_weight 397.41
_chemical_melting_point 453
_chemical_name_systematic
;
3-[Benzoyl(4-methoxyphenyl)methylene]-2,3-dihydro-1H-indol-2-one
;
_space_group_IT_number 14
_symmetry_cell_setting monoclinic
_symmetry_space_group_name_Hall '-P 2ybc'
_symmetry_space_group_name_H-M 'P 1 21/c 1'
_atom_sites_solution_hydrogens geom
_atom_sites_solution_primary direct
_atom_sites_solution_secondary difmap
_audit_creation_method SHELXL-97
_cell_angle_alpha 90.00
_cell_angle_beta 96.9540(10)
_cell_angle_gamma 90.00
_cell_formula_units_Z 4
_cell_length_a 8.0395(3)
_cell_length_b 16.7881(5)
_cell_length_c 14.8438(5)
_cell_measurement_reflns_used 5444
_cell_measurement_temperature 293(2)
_cell_measurement_theta_max 28.35
_cell_measurement_theta_min 1.84
_cell_volume 1988.70(12)
_computing_cell_refinement 'SAINT (Siemens, 1996)'
_computing_data_collection 'SMART (Siemens, 1996)'
_computing_data_reduction SAINT
_computing_molecular_graphics SHELXTL
_computing_publication_material 'SHELXTL, PARST (Nardelli, 1995) and PLATON (Spek, 1990)'
_computing_structure_refinement SHELXTL
_computing_structure_solution 'SHELXTL (Sheldrick, 1997)'
_diffrn_ambient_temperature 293(2)
_diffrn_detector_area_resol_mean 8.33
_diffrn_measured_fraction_theta_full .978
_diffrn_measured_fraction_theta_max .978
_diffrn_measurement_device_type 'Siemens SMART CCD area-detector'
_diffrn_measurement_method \w
_diffrn_radiation_monochromator graphite
_diffrn_radiation_source 'fine-focus sealed tube'
_diffrn_radiation_type MoK\a
_diffrn_radiation_wavelength .71073
_diffrn_reflns_av_R_equivalents .0686
_diffrn_reflns_av_sigmaI/netI .0835
_diffrn_reflns_limit_h_max 10
_diffrn_reflns_limit_h_min -9
_diffrn_reflns_limit_k_max 22
_diffrn_reflns_limit_k_min -19
_diffrn_reflns_limit_l_max 19
_diffrn_reflns_limit_l_min -19
_diffrn_reflns_number 13734
_diffrn_reflns_theta_full 28.33
_diffrn_reflns_theta_max 28.33
_diffrn_reflns_theta_min 1.84
_diffrn_standards_decay_% 0
_diffrn_standards_number 0
_exptl_absorpt_coefficient_mu .090
_exptl_absorpt_correction_T_max .9804
_exptl_absorpt_correction_T_min .9699
_exptl_absorpt_correction_type empirical
_exptl_absorpt_process_details '(SADABS; Sheldrick, 1996)'
_exptl_crystal_colour yellow
_exptl_crystal_density_diffrn 1.327
_exptl_crystal_density_method 'not measured'
_exptl_crystal_description block
_exptl_crystal_F_000 832
_exptl_crystal_size_max .34
_exptl_crystal_size_mid .26
_exptl_crystal_size_min .22
_refine_diff_density_max .182
_refine_diff_density_min -.203
_refine_ls_extinction_coef .0066(12)
_refine_ls_extinction_expression Fc^*^=kFc[1+0.001xFc^2^\l^3^/sin(2\q)]^-1/4^
_refine_ls_extinction_method SHELXL97
_refine_ls_goodness_of_fit_ref .914
_refine_ls_hydrogen_treatment constr
_refine_ls_matrix_type full
_refine_ls_number_parameters 274
_refine_ls_number_reflns 4857
_refine_ls_number_restraints 0
_refine_ls_restrained_S_all .914
_refine_ls_R_factor_all .1123
_refine_ls_R_factor_gt .0519
_refine_ls_shift/su_max <0.001
_refine_ls_shift/su_mean .000
_refine_ls_structure_factor_coef Fsqd
_refine_ls_weighting_details 'calc w = 1/[\s^2^(Fo^2^)+(0.058P)^2^] where P = (Fo^2^+2Fc^2^)/3'
_refine_ls_weighting_scheme calc
_refine_ls_wR_factor_gt .1133
_refine_ls_wR_factor_ref .1351
_reflns_number_gt 2603
_reflns_number_total 4857
_reflns_threshold_expression I>2\s(I)
_cod_data_source_file ln1121.cif
_cod_data_source_block I
_cod_depositor_comments
;
The following automatic conversions were performed:

'_chemical_melting_point' value '453K' was changed to '453' - the
value should be numeric and without a unit designator.

Automatic conversion script
Id: cif_fix_values 1646 2011-03-28 12:23:43Z adriana 

The following automatic conversions were performed:

'_chemical_melting_point' value '453K' was changed to '453' - the
value should be numeric and without a unit designator.

Automatic conversion script
Id: cif_fix_values 1715 2011-07-08 13:25:40Z adriana 
;
_cod_original_cell_volume 1988.70(10)
_cod_original_sg_symbol_H-M 'P 21/c'
_cod_database_code 2012384
_cod_database_fobs_code 2012384

loop_
_symmetry_equiv_pos_as_xyz
'x, y, z'
'-x, y+1/2, -z+1/2'
'-x, -y, -z'
'x, -y-1/2, z-1/2'

loop_
_atom_site_label
_atom_site_fract_x
_atom_site_fract_y
_atom_site_fract_z
_atom_site_U_iso_or_equiv
_atom_site_adp_type
_atom_site_calc_flag
_atom_site_refinement_flags
_atom_site_occupancy
_atom_site_disorder_assembly
_atom_site_disorder_group
_atom_site_type_symbol
O1 .8466(2) -.11836(9) .51135(11) .0818(5) Uani d . 1 . . O
O2 .92050(19) .05665(8) .70865(9) .0587(4) Uani d . 1 . . O
O3 .85943(16) .22279(7) .78816(8) .0464(3) Uani d . 1 . . O
O4 .7318(2) .52297(8) .48966(11) .0748(5) Uani d . 1 . . O
N1 .82185(19) .00548(8) .56590(10) .0417(4) Uani d . 1 . . N
C1 .7254(2) .03884(10) .48790(11) .0397(4) Uani d . 1 . . C
C2 .6493(3) -.00042(12) .41222(13) .0538(6) Uani d . 1 . . C
H2A .6624 -.0550 .4047 .065 Uiso calc R 1 . . H
C3 .5527(3) .04500(13) .34811(14) .0598(6) Uani d . 1 . . C
H3A .5001 .0201 .2964 .072 Uiso calc R 1 . . H
C4 .5313(3) .12558(13) .35797(13) .0568(6) Uani d . 1 . . C
H4A .4639 .1540 .3138 .068 Uiso calc R 1 . . H
C5 .6105(3) .16458(12) .43394(13) .0494(5) Uani d . 1 . . C
H5A .5971 .2192 .4408 .059 Uiso calc R 1 . . H
C6 .7095(2) .12134(10) .49923(11) .0390(4) Uani d . 1 . . C
C7 .8035(2) .14297(10) .58651(11) .0353(4) Uani d . 1 . . C
C8 .8573(2) .06629(10) .63084(12) .0388(4) Uani d . 1 . . C
C9 .8729(3) -.07465(11) .57524(14) .0488(5) Uani d . 1 . . C
C10 .9613(3) -.10116(13) .66339(15) .0694(7) Uani d . 1 . . C
H10A 1.0541 -.0663 .6812 .104 Uiso calc R 1 . . H
H10B 1.0017 -.1545 .6576 .104 Uiso calc R 1 . . H
H10C .8854 -.0999 .7086 .104 Uiso calc R 1 . . H
C11 .8464(2) .21246(9) .62867(11) .0340(4) Uani d . 1 . . C
C12 .8138(2) .29326(10) .58980(11) .0351(4) Uani d . 1 . . C
C13 .8507(2) .31184(11) .50349(12) .0414(4) Uani d . 1 . . C
H13A .8939 .2724 .4689 .050 Uiso calc R 1 . . H
C14 .8252(2) .38720(11) .46736(12) .0451(5) Uani d . 1 . . C
H14A .8504 .3981 .4091 .054 Uiso calc R 1 . . H
C15 .7623(3) .44627(11) .51813(13) .0483(5) Uani d . 1 . . C
C16 .7274(3) .42918(11) .60552(13) .0557(6) Uani d . 1 . . C
H16A .6858 .4689 .6403 .067 Uiso calc R 1 . . H
C17 .7538(3) .35421(11) .64088(12) .0461(5) Uani d . 1 . . C
H17A .7314 .3439 .6998 .055 Uiso calc R 1 . . H
C18 .7631(4) .54352(14) .40031(16) .0808(8) Uani d . 1 . . C
H18A .7332 .5982 .3885 .121 Uiso calc R 1 . . H
H18B .6973 .5100 .3573 .121 Uiso calc R 1 . . H
H18C .8799 .5362 .3948 .121 Uiso calc R 1 . . H
C19 .9387(2) .21135(9) .72443(11) .0351(4) Uani d . 1 . . C
C20 1.1223(2) .20053(10) .73653(12) .0388(4) Uani d . 1 . . C
C21 1.2186(2) .21474(11) .66717(14) .0475(5) Uani d . 1 . . C
H21A 1.1681 .2323 .6110 .057 Uiso calc R 1 . . H
C22 1.3900(3) .20283(13) .68117(17) .0633(6) Uani d . 1 . . C
H22A 1.4549 .2139 .6349 .076 Uiso calc R 1 . . H
C23 1.4647(3) .17483(14) .76303(19) .0711(7) Uani d . 1 . . C
H23A 1.5797 .1659 .7717 .085 Uiso calc R 1 . . H
C24 1.3702(3) .15992(13) .83217(18) .0661(6) Uani d . 1 . . C
H24A 1.4211 .1405 .8874 .079 Uiso calc R 1 . . H
C25 1.2004(3) .17361(12) .81995(14) .0546(5) Uani d . 1 . . C
H25A 1.1373 .1649 .8676 .066 Uiso calc R 1 . . H

loop_
_atom_site_aniso_label
_atom_site_aniso_U_11
_atom_site_aniso_U_22
_atom_site_aniso_U_33
_atom_site_aniso_U_12
_atom_site_aniso_U_13
_atom_site_aniso_U_23
O1 .1294(16) .0465(9) .0646(10) .0160(9) -.0084(10) -.0150(8)
O2 .0831(11) .0451(8) .0415(8) -.0040(7) -.0183(8) .0058(6)
O3 .0464(8) .0599(9) .0335(7) -.0034(6) .0076(6) -.0019(6)
O4 .1147(15) .0429(9) .0668(11) .0140(8) .0110(10) .0128(7)
N1 .0528(10) .0335(8) .0375(9) -.0029(7) -.0001(8) -.0007(6)
C1 .0455(11) .0409(10) .0319(10) -.0061(8) .0015(8) -.0010(8)
C2 .0723(15) .0441(12) .0428(12) -.0113(10) -.0018(11) -.0067(9)
C3 .0727(15) .0648(15) .0374(11) -.0152(11) -.0110(11) -.0036(10)
C4 .0637(14) .0602(14) .0417(12) -.0078(11) -.0134(10) .0075(10)
C5 .0549(13) .0481(12) .0425(11) -.0022(9) -.0045(10) .0049(9)
C6 .0420(11) .0412(10) .0332(10) -.0038(8) .0020(8) .0017(8)
C7 .0376(10) .0364(10) .0312(9) -.0014(7) .0013(8) .0013(7)
C8 .0411(11) .0371(10) .0368(11) -.0052(8) -.0013(9) -.0003(8)
C9 .0620(13) .0348(11) .0496(12) .0009(9) .0068(10) -.0012(9)
C10 .101(2) .0443(12) .0600(14) .0147(12) -.0009(14) .0095(10)
C11 .0361(10) .0368(10) .0290(9) -.0005(7) .0041(8) -.0008(7)
C12 .0378(10) .0351(10) .0319(10) -.0011(7) .0017(8) -.0025(7)
C13 .0511(11) .0387(10) .0353(10) -.0011(8) .0083(9) -.0047(8)
C14 .0583(13) .0421(11) .0350(10) -.0044(9) .0063(9) .0028(8)
C15 .0589(13) .0369(11) .0476(12) .0018(9) .0003(10) .0056(9)
C16 .0770(15) .0425(12) .0496(12) .0117(10) .0152(11) -.0046(10)
C17 .0590(13) .0444(11) .0362(11) .0046(9) .0110(10) -.0019(8)
C18 .109(2) .0626(15) .0672(16) .0021(14) -.0034(15) .0279(12)
C19 .0419(10) .0315(9) .0319(10) -.0050(7) .0038(8) -.0012(7)
C20 .0404(11) .0351(10) .0400(11) -.0057(8) .0018(9) -.0082(8)
C21 .0482(12) .0463(11) .0486(12) -.0083(9) .0087(10) -.0120(9)
C22 .0483(13) .0671(15) .0773(17) -.0131(11) .0191(13) -.0192(12)
C23 .0407(13) .0686(16) .101(2) -.0051(11) -.0032(15) -.0198(14)
C24 .0490(14) .0661(15) .0767(16) -.0054(11) -.0184(13) -.0014(12)
C25 .0493(13) .0609(13) .0511(13) -.0074(10) -.0043(10) .0040(10)

loop_
_atom_type_symbol
_atom_type_description
_atom_type_scat_dispersion_real
_atom_type_scat_dispersion_imag
_atom_type_scat_source
C C .0033 .0016 'International Tables Vol C Tables 4.2.6.8 and 6.1.1.4'
H H .0000 .0000 'International Tables Vol C Tables 4.2.6.8 and 6.1.1.4'
N N .0061 .0033 'International Tables Vol C Tables 4.2.6.8 and 6.1.1.4'
O O .0106 .0060 'International Tables Vol C Tables 4.2.6.8 and 6.1.1.4'

loop_
_geom_angle_atom_site_label_1
_geom_angle_atom_site_label_2
_geom_angle_atom_site_label_3
_geom_angle
_geom_angle_publ_flag
C15 O4 C18 118.11(17) ?
C9 N1 C8 126.30(16) ?
C9 N1 C1 125.30(15) ?
C8 N1 C1 108.40(14) ?
C2 C1 C6 122.09(17) ?
C2 C1 N1 128.07(17) ?
C6 C1 N1 109.78(15) ?
C1 C2 C3 116.98(19) ?
C1 C2 H2A 121.5 ?
C3 C2 H2A 121.5 ?
C4 C3 C2 122.46(19) ?
C4 C3 H3A 118.8 ?
C2 C3 H3A 118.8 ?
C3 C4 C5 119.97(19) ?
C3 C4 H4A 120.0 ?
C5 C4 H4A 120.0 ?
C6 C5 C4 119.31(19) ?
C6 C5 H5A 120.3 ?
C4 C5 H5A 120.3 ?
C5 C6 C1 119.16(17) ?
C5 C6 C7 132.95(17) ?
C1 C6 C7 107.83(15) ?
C11 C7 C6 134.47(16) ?
C11 C7 C8 119.96(16) ?
C6 C7 C8 105.57(14) ?
O2 C8 N1 125.48(16) ?
O2 C8 C7 127.03(16) ?
N1 C8 C7 107.50(15) ?
O1 C9 N1 119.06(18) ?
O1 C9 C10 122.41(19) ?
N1 C9 C10 118.51(17) ?
C9 C10 H10A 109.5 ?
C9 C10 H10B 109.5 ?
H10A C10 H10B 109.5 ?
C9 C10 H10C 109.5 ?
H10A C10 H10C 109.5 ?
H10B C10 H10C 109.5 ?
C7 C11 C12 125.92(16) yes
C7 C11 C19 119.41(15) yes
C12 C11 C19 114.66(13) yes
C13 C12 C17 117.69(16) ?
C13 C12 C11 121.17(15) ?
C17 C12 C11 121.04(15) ?
C14 C13 C12 121.85(16) ?
C14 C13 H13A 119.1 ?
C12 C13 H13A 119.1 ?
C15 C14 C13 119.62(17) ?
C15 C14 H14A 120.2 ?
C13 C14 H14A 120.2 ?
O4 C15 C14 124.90(17) ?
O4 C15 C16 115.70(17) ?
C14 C15 C16 119.39(17) ?
C17 C16 C15 120.50(18) ?
C17 C16 H16A 119.7 ?
C15 C16 H16A 119.7 ?
C16 C17 C12 120.91(17) ?
C16 C17 H17A 119.5 ?
C12 C17 H17A 119.5 ?
O4 C18 H18A 109.5 ?
O4 C18 H18B 109.5 ?
H18A C18 H18B 109.5 ?
O4 C18 H18C 109.5 ?
H18A C18 H18C 109.5 ?
H18B C18 H18C 109.5 ?
O3 C19 C20 122.30(16) yes
O3 C19 C11 118.77(15) yes
C20 C19 C11 118.86(14) ?
C21 C20 C25 119.01(18) ?
C21 C20 C19 122.02(17) ?
C25 C20 C19 118.95(16) ?
C20 C21 C22 120.1(2) ?
C20 C21 H21A 120.0 ?
C22 C21 H21A 120.0 ?
C23 C22 C21 120.3(2) ?
C23 C22 H22A 119.9 ?
C21 C22 H22A 119.9 ?
C22 C23 C24 120.2(2) ?
C22 C23 H23A 119.9 ?
C24 C23 H23A 119.9 ?
C23 C24 C25 120.1(2) ?
C23 C24 H24A 119.9 ?
C25 C24 H24A 119.9 ?
C24 C25 C20 120.3(2) ?
C24 C25 H25A 119.8 ?
C20 C25 H25A 119.8 ?

loop_
_geom_bond_atom_site_label_1
_geom_bond_atom_site_label_2
_geom_bond_site_symmetry_2
_geom_bond_distance
_geom_bond_publ_flag
O1 C9 . 1.198(2) ?
O2 C8 . 1.215(2) ?
O3 C19 . 1.2184(19) ?
O4 C15 . 1.368(2) ?
O4 C18 . 1.422(3) ?
N1 C9 . 1.409(2) ?
N1 C8 . 1.409(2) yes
N1 C1 . 1.427(2) yes
C1 C2 . 1.380(3) ?
C1 C6 . 1.403(2) yes
C2 C3 . 1.383(3) ?
C2 H2A . .9300 ?
C3 C4 . 1.374(3) ?
C3 H3A . .9300 ?
C4 C5 . 1.390(3) ?
C4 H4A . .9300 ?
C5 C6 . 1.383(3) ?
C5 H5A . .9300 ?
C6 C7 . 1.464(2) yes
C7 C11 . 1.349(2) yes
C7 C8 . 1.486(2) yes
C9 C10 . 1.480(3) ?
C10 H10A . .9600 ?
C10 H10B . .9600 ?
C10 H10C . .9600 ?
C11 C12 . 1.485(2) yes
C11 C19 . 1.522(2) yes
C12 C13 . 1.385(2) ?
C12 C17 . 1.394(2) ?
C13 C14 . 1.380(2) ?
C13 H13A . .9300 ?
C14 C15 . 1.378(3) ?
C14 H14A . .9300 ?
C15 C16 . 1.390(3) ?
C16 C17 . 1.370(3) ?
C16 H16A . .9300 ?
C17 H17A . .9300 ?
C18 H18A . .9600 ?
C18 H18B . .9600 ?
C18 H18C . .9600 ?
C19 C20 . 1.476(3) yes
C20 C21 . 1.382(2) ?
C20 C25 . 1.394(3) ?
C21 C22 . 1.383(3) ?
C21 H21A . .9300 ?
C22 C23 . 1.372(3) ?
C22 H22A . .9300 ?
C23 C24 . 1.372(3) ?
C23 H23A . .9300 ?
C24 C25 . 1.375(3) ?
C24 H24A . .9300 ?
C25 H25A . .9300 ?

loop_
_geom_hbond_atom_site_label_D
_geom_hbond_atom_site_label_H
_geom_hbond_atom_site_label_A
_geom_hbond_site_symmetry_A
_geom_hbond_distance_DH
_geom_hbond_distance_HA
_geom_hbond_distance_DA
_geom_hbond_angle_DHA
_geom_hbond_publ_flag
C2 H2A O1 1_555 .93 2.2941 2.835(3) 117 yes
C10 H10A O2 1_555 .96 2.3846 2.762(3) 103 yes
C10 H10B O3 2_746 .96 2.4333 3.328(3) 155 yes
C17 H17A O3 1_555 .93 2.5665 3.149(2) 121 yes
C23 H23A O3 1_655 .93 2.4282 3.251(3) 148 yes

loop_
_geom_torsion_atom_site_label_1
_geom_torsion_atom_site_label_2
_geom_torsion_atom_site_label_3
_geom_torsion_atom_site_label_4
_geom_torsion
_geom_torsion_publ_flag
C9 N1 C1 C2 7.5(3) ?
C8 N1 C1 C2 -172.86(19) ?
C9 N1 C1 C6 -175.17(17) ?
C8 N1 C1 C6 4.5(2) ?
C6 C1 C2 C3 -1.4(3) ?
N1 C1 C2 C3 175.67(19) ?
C1 C2 C3 C4 -.1(3) ?
C2 C3 C4 C5 1.0(3) ?
C3 C4 C5 C6 -.4(3) ?
C4 C5 C6 C1 -1.0(3) ?
C4 C5 C6 C7 -177.65(19) ?
C2 C1 C6 C5 2.0(3) ?
N1 C1 C6 C5 -175.57(16) ?
C2 C1 C6 C7 179.37(17) ?
N1 C1 C6 C7 1.8(2) ?
C5 C6 C7 C11 -10.8(4) ?
C1 C6 C7 C11 172.27(19) ?
C5 C6 C7 C8 169.9(2) ?
C1 C6 C7 C8 -7.05(19) ?
C9 N1 C8 O2 -9.2(3) ?
C1 N1 C8 O2 171.19(18) ?
C9 N1 C8 C7 170.81(16) ?
C1 N1 C8 C7 -8.83(19) ?
C11 C7 C8 O2 10.3(3) ?
C6 C7 C8 O2 -170.26(18) ?
C11 C7 C8 N1 -169.68(15) ?
C6 C7 C8 N1 9.76(19) ?
C8 N1 C9 O1 -173.37(19) yes
C1 N1 C9 O1 6.2(3) yes
C8 N1 C9 C10 5.1(3) ?
C1 N1 C9 C10 -175.28(18) ?
C6 C7 C11 C12 -4.5(3) ?
C8 C7 C11 C12 174.70(16) ?
C6 C7 C11 C19 176.28(18) ?
C8 C7 C11 C19 -4.5(2) ?
C7 C11 C12 C13 -47.7(3) ?
C19 C11 C12 C13 131.52(18) ?
C7 C11 C12 C17 135.99(19) ?
C19 C11 C12 C17 -44.8(2) ?
C17 C12 C13 C14 -1.8(3) ?
C11 C12 C13 C14 -178.27(17) ?
C12 C13 C14 C15 .4(3) ?
C18 O4 C15 C14 1.6(3) yes
C18 O4 C15 C16 -179.1(2) yes
C13 C14 C15 O4 180.0(2) ?
C13 C14 C15 C16 .8(3) ?
O4 C15 C16 C17 -179.8(2) ?
C14 C15 C16 C17 -.5(3) ?
C15 C16 C17 C12 -.9(3) ?
C13 C12 C17 C16 2.1(3) ?
C11 C12 C17 C16 178.53(19) ?
C7 C11 C19 O3 -99.9(2) ?
C12 C11 C19 O3 80.78(19) ?
C7 C11 C19 C20 83.1(2) ?
C12 C11 C19 C20 -96.15(18) ?
O3 C19 C20 C21 -157.28(17) yes
C11 C19 C20 C21 19.5(2) ?
O3 C19 C20 C25 24.0(2) yes
C11 C19 C20 C25 -159.15(16) ?
C25 C20 C21 C22 -.5(3) ?
C19 C20 C21 C22 -179.16(17) ?
C20 C21 C22 C23 1.8(3) ?
C21 C22 C23 C24 -1.3(3) ?
C22 C23 C24 C25 -.5(3) ?
C23 C24 C25 C20 1.8(3) ?
C21 C20 C25 C24 -1.3(3) ?
C19 C20 C25 C24 177.41(18) ?

loop_
_cod_related_entry_id
_cod_related_entry_database
_cod_related_entry_code
1 ChemSpider 9581730
